data_7059376
loop_
_publ_author_name
'Zhang, Jinfang'
'Xia, Hongchen'
'Ren, Simeng'
'Jia, Wen'
'Zhang, Chi'

_publ_section_title
;
 Three AIE-ligand-based Cu(i) coordination polymers: synthesis, structures
 and luminescence sensing of TNP
;
_journal_issue 14
_journal_name_full 'New Journal of Chemistry'
_journal_page_first 5285
_journal_page_last 5292
_journal_paper_doi 10.1039/D0NJ00207K
_journal_volume 44
_journal_year 2020
_chemical_formula_moiety 'C52 H38 Cu2 N6 O S'
_chemical_formula_sum 'C52 H38 Cu2 N6 O S'
_chemical_formula_weight 922.02
_chemical_name_common Catena-[4,4'-((9H-fluoren-9-ylidene)methylene)dipyridine-Copper(I)]
_space_group_crystal_system orthorhombic
_space_group_IT_number 66
_space_group_name_Hall '-C 2 2c'
_space_group_name_H-M_alt 'C c c m'
_atom_sites_solution_hydrogens geom
_audit_creation_method SHELXL-2015/6
_audit_update_record
;
2020-01-13 deposited with the CCDC.	2020-03-06 downloaded from the CCDC.
;
_cell_angle_alpha 90
_cell_angle_beta 90
_cell_angle_gamma 90
_cell_formula_units_Z 4
_cell_length_a 21.762(2)
_cell_length_b 21.7317(16)
_cell_length_c 9.6199(10)
_cell_measurement_reflns_used 5620
_cell_measurement_temperature 150(2)
_cell_measurement_theta_max 26.4039
_cell_measurement_theta_min 2.9605
_cell_volume 4549.5(7)
_computing_cell_refinement 'Bruker SAINT'
_computing_data_collection 'Bruker APEX2'
_computing_data_reduction 'Bruker SAINT'
_computing_molecular_graphics 'Bruker SHELXTL'
_computing_publication_material 'Bruker SHELXTL'
_computing_structure_refinement 'SHELXL-2016/6 (Sheldrick, 2016)'
_computing_structure_solution 'SHELXT 2014/5 (Sheldrick, 2014)'
_diffrn_ambient_temperature 150(2)
_diffrn_measured_fraction_theta_full 1.000
_diffrn_measured_fraction_theta_max 0.995
_diffrn_measurement_device_type 'Bruker APEX-II CCD'
_diffrn_measurement_method '\f and \w scans'
_diffrn_radiation_type MoK\a
_diffrn_radiation_wavelength 0.71073
_diffrn_reflns_av_R_equivalents 0.0546
_diffrn_reflns_av_unetI/netI 0.0353
_diffrn_reflns_Laue_measured_fraction_full 1.000
_diffrn_reflns_Laue_measured_fraction_max 0.995
_diffrn_reflns_limit_h_max 25
_diffrn_reflns_limit_h_min -25
_diffrn_reflns_limit_k_max 26
_diffrn_reflns_limit_k_min -26
_diffrn_reflns_limit_l_max 11
_diffrn_reflns_limit_l_min -11
_diffrn_reflns_number 16965
_diffrn_reflns_point_group_measured_fraction_full 1.000
_diffrn_reflns_point_group_measured_fraction_max 0.995
_diffrn_reflns_theta_full 25.000
_diffrn_reflns_theta_max 25.161
_diffrn_reflns_theta_min 1.324
_exptl_absorpt_coefficient_mu 1.026
_exptl_absorpt_correction_T_max 0.7454
_exptl_absorpt_correction_T_min 0.6382
_exptl_absorpt_correction_type multi-scan
_exptl_absorpt_process_details 'SADABS 2014/5'
_exptl_crystal_colour yellow
_exptl_crystal_density_diffrn 1.346
_exptl_crystal_density_method 'not measured'
_exptl_crystal_description block
_exptl_crystal_F_000 1896
_exptl_crystal_size_max 0.15
_exptl_crystal_size_mid 0.1
_exptl_crystal_size_min 0.05
_exptl_transmission_factor_max 0.7454
_exptl_transmission_factor_min 0.6382
_refine_diff_density_max 0.997
_refine_diff_density_min -0.821
_refine_diff_density_rms 0.101
_refine_ls_extinction_method none
_refine_ls_goodness_of_fit_ref 1.085
_refine_ls_hydrogen_treatment constr
_refine_ls_matrix_type full
_refine_ls_number_parameters 180
_refine_ls_number_reflns 2179
_refine_ls_number_restraints 67
_refine_ls_restrained_S_all 1.084
_refine_ls_R_factor_all 0.0688
_refine_ls_R_factor_gt 0.0680
_refine_ls_shift/su_max 0.001
_refine_ls_shift/su_mean 0.000
_refine_ls_structure_factor_coef Fsqd
_refine_ls_weighting_details 'w=1/[\s^2^(Fo^2^)+(0.1225P)^2^+15.9291P] where P=(Fo^2^+2Fc^2^)/3'
_refine_ls_weighting_scheme calc
_refine_ls_wR_factor_gt 0.1942
_refine_ls_wR_factor_ref 0.1952
_reflns_Friedel_coverage 0.000
_reflns_number_gt 2129
_reflns_number_total 2179
_reflns_threshold_expression 'I > 2\s(I)'
_cod_data_source_file d0nj00207k2.cif
_cod_data_source_block A
_cod_depositor_comments
;Adding full bibliography for 7059375--7059377.cif.

 Adding full bibliography for 7059375--7059377.cif.
;
_cod_database_code 7059376
_shelx_shelxl_version_number 2015/6
_shelx_space_group_comment
;
The symmetry employed for this shelxl refinement is uniquely defined
by the following loop, which should always be used as a source of
symmetry information in preference to the above space-group names.
They are only intended as comments.
;
_shelx_estimated_absorpt_t_min 0.6382
_shelx_estimated_absorpt_t_max 0.7454

loop_
_space_group_symop_operation_xyz
'x, y, z'
'-x, -y, z'
'x, -y, -z+1/2'
'-x, y, -z+1/2'
'x+1/2, y+1/2, z'
'-x+1/2, -y+1/2, z'
'x+1/2, -y+1/2, -z+1/2'
'-x+1/2, y+1/2, -z+1/2'
'-x, -y, -z'
'x, y, -z'
'-x, y, z-1/2'
'x, -y, z-1/2'
'-x+1/2, -y+1/2, -z'
'x+1/2, y+1/2, -z'
'-x+1/2, y+1/2, z-1/2'
'x+1/2, -y+1/2, z-1/2'

loop_
_atom_site_label
_atom_site_type_symbol
_atom_site_fract_x
_atom_site_fract_y
_atom_site_fract_z
_atom_site_U_iso_or_equiv
_atom_site_adp_type
_atom_site_occupancy
_atom_site_site_symmetry_order
_atom_site_calc_flag
_atom_site_refinement_flags_posn
_atom_site_refinement_flags_adp
_atom_site_refinement_flags_occupancy
_atom_site_disorder_assembly
_atom_site_disorder_group
Cu1 Cu 0.47108(5) 0.27450(5) 0.500000 0.0471(3) Uani 1 2 d S T P . .
N1' N 0.4977(6) 0.2803(5) 0.6817(12) 0.0325(13) Uiso 0.5 1 d . . P A -1
C1' C 0.5056(7) 0.2731(7) 0.8005(14) 0.0325(13) Uiso 0.5 1 d . . P A -1
N2 N 0.4168(3) 0.1871(3) 0.500000 0.0394(14) Uani 1 2 d S T P A .
N3 N 0.1086(3) 0.1652(3) 0.500000 0.0379(14) Uani 1 2 d S T P . .
C1 C 0.1346(3) 0.1452(3) 0.3823(6) 0.0484(13) Uani 1 1 d . U . . .
H1 H 0.115970 0.156570 0.296830 0.058 Uiso 1 1 calc R U . . .
C2 C 0.1862(3) 0.1095(3) 0.3772(6) 0.0477(13) Uani 1 1 d . U . . .
H2 H 0.203447 0.098349 0.290082 0.057 Uiso 1 1 calc R U . . .
C3 C 0.2133(3) 0.0895(4) 0.500000 0.0351(16) Uani 1 2 d S T P . .
C4 C 0.2715(3) 0.0550(4) 0.500000 0.0345(18) Uani 1 2 d S T P . .
C5 C 0.3257(3) 0.0970(4) 0.500000 0.0377(16) Uani 1 2 d S T P . .
C6 C 0.3504(3) 0.1189(3) 0.3776(6) 0.0534(14) Uani 1 1 d . U . . .
H6 H 0.336352 0.103698 0.290643 0.064 Uiso 1 1 calc R U . . .
C7 C 0.3960(3) 0.1634(3) 0.3832(7) 0.0532(14) Uani 1 1 d . U . . .
H7 H 0.413107 0.177566 0.298209 0.064 Uiso 1 1 calc R U . A .
C8 C 0.2763(3) -0.0053(4) 0.500000 0.0364(18) Uani 1 2 d S T P . .
C9 C 0.3337(3) -0.0443(4) 0.500000 0.0425(18) Uani 1 2 d S T P . .
C10 C 0.3927(6) -0.0302(5) 0.500000 0.067(3) Uani 1 2 d S TU P . .
H10 H 0.404709 0.011852 0.500000 0.080 Uiso 1 2 calc R U P . .
C11 C 0.4376(5) -0.0756(6) 0.500000 0.070(3) Uani 1 2 d S TU P . .
H11 H 0.479850 -0.064686 0.500000 0.084 Uiso 1 2 calc R U P . .
C12 C 0.4205(5) -0.1354(5) 0.500000 0.063(2) Uani 1 2 d S TU P . .
H12 H 0.451246 -0.166428 0.500000 0.075 Uiso 1 2 calc R U P . .
C13 C 0.3614(4) -0.1516(5) 0.500000 0.054(2) Uani 1 2 d S TU P . .
H13 H 0.349778 -0.193710 0.500000 0.065 Uiso 1 2 calc R U P . .
C14 C 0.3167(4) -0.1051(4) 0.500000 0.0383(16) Uani 1 2 d S T P . .
C15 C 0.2490(4) -0.1098(4) 0.500000 0.0384(16) Uani 1 2 d S T P . .
C16 C 0.2125(5) -0.1624(5) 0.500000 0.057(2) Uani 1 2 d S TU P . .
H16 H 0.230246 -0.202376 0.500000 0.069 Uiso 1 2 calc R U P . .
C17 C 0.1495(5) -0.1544(5) 0.500000 0.057(2) Uani 1 2 d S TU P . .
H17 H 0.122969 -0.189143 0.500000 0.068 Uiso 1 2 calc R U P . .
C18 C 0.1254(5) -0.0959(5) 0.500000 0.061(2) Uani 1 2 d S TU P . .
H18 H 0.082017 -0.091123 0.500000 0.073 Uiso 1 2 calc R U P . .
C19 C 0.1618(4) -0.0441(4) 0.500000 0.0427(17) Uani 1 2 d S T P . .
H19 H 0.144018 -0.004129 0.500000 0.051 Uiso 1 2 calc R U P . .
C20 C 0.2253(3) -0.0517(4) 0.500000 0.0335(18) Uani 1 2 d S T P . .
S1A S 0.0331(3) 0.0100(4) 0.2858(6) 0.0535(17) Uani 0.25 1 d D . P B -1
C1A C 0.007(2) -0.0616(10) 0.234(6) 0.065(10) Uiso 0.25 1 d D . P B -1
H1AA H 0.016637 -0.067717 0.135469 0.098 Uiso 0.25 1 calc R U P B -1
H1AB H 0.027659 -0.093485 0.289302 0.098 Uiso 0.25 1 calc R U P B -1
H1AC H -0.037300 -0.064135 0.248259 0.098 Uiso 0.25 1 calc R U P B -1
C2A C -0.0247(14) 0.0489(19) 0.199(3) 0.059(8) Uiso 0.25 1 d D . P B -1
H2AA H -0.018066 0.045559 0.098421 0.088 Uiso 0.25 1 calc R U P B -1
H2AB H -0.064551 0.030896 0.222997 0.088 Uiso 0.25 1 calc R U P B -1
H2AC H -0.024116 0.092390 0.226072 0.088 Uiso 0.25 1 calc R U P B -1
O1A O 0.0182(9) 0.0183(10) 0.437(2) 0.065(5) Uiso 0.25 1 d . . P B -1

loop_
_atom_site_aniso_label
_atom_site_aniso_U_11
_atom_site_aniso_U_22
_atom_site_aniso_U_33
_atom_site_aniso_U_23
_atom_site_aniso_U_13
_atom_site_aniso_U_12
Cu1 0.0427(6) 0.0533(7) 0.0453(5) 0.000 0.000 0.0029(5)
N2 0.044(3) 0.038(3) 0.037(3) 0.000 0.000 -0.003(3)
N3 0.034(3) 0.042(3) 0.038(3) 0.000 0.000 0.005(3)
C1 0.0484(15) 0.0497(15) 0.0472(15) -0.0002(10) -0.0010(10) 0.0031(10)
C2 0.0475(15) 0.0491(15) 0.0463(15) -0.0003(10) 0.0001(10) 0.0036(10)
C3 0.025(3) 0.042(4) 0.038(4) 0.000 0.000 0.002(3)
C4 0.030(4) 0.032(4) 0.042(4) 0.000 0.000 0.004(3)
C5 0.025(3) 0.043(4) 0.045(4) 0.000 0.000 0.003(3)
C6 0.0545(16) 0.0543(17) 0.0513(16) -0.0012(10) 0.0007(10) -0.0024(10)
C7 0.0536(16) 0.0542(16) 0.0519(16) -0.0003(10) 0.0013(10) -0.0029(10)
C8 0.020(3) 0.043(4) 0.046(4) 0.000 0.000 -0.002(3)
C9 0.031(4) 0.049(5) 0.047(4) 0.000 0.000 0.012(4)
C10 0.066(3) 0.067(3) 0.068(3) 0.000 0.000 0.0006(10)
C11 0.070(3) 0.070(3) 0.071(3) 0.000 0.000 0.0004(10)
C12 0.063(3) 0.063(3) 0.063(3) 0.000 0.000 0.0014(10)
C13 0.054(2) 0.053(2) 0.054(2) 0.000 0.000 0.0016(10)
C14 0.043(4) 0.035(4) 0.037(3) 0.000 0.000 0.007(3)
C15 0.041(4) 0.042(4) 0.032(3) 0.000 0.000 -0.001(3)
C16 0.058(2) 0.057(2) 0.058(2) 0.000 0.000 0.0003(10)
C17 0.057(2) 0.057(2) 0.057(2) 0.000 0.000 -0.0014(10)
C18 0.060(3) 0.061(3) 0.060(3) 0.000 0.000 -0.0007(10)
C19 0.042(4) 0.038(4) 0.048(4) 0.000 0.000 0.003(3)
C20 0.032(4) 0.028(4) 0.041(4) 0.000 0.000 -0.006(3)
S1A 0.057(3) 0.056(6) 0.048(5) 0.004(4) 0.000(2) -0.001(3)

loop_
_atom_type_symbol
_atom_type_description
_atom_type_scat_dispersion_real
_atom_type_scat_dispersion_imag
_atom_type_scat_source
C C 0.0033 0.0016 'International Tables Vol C Tables 4.2.6.8 and 6.1.1.4'
H H 0.0000 0.0000 'International Tables Vol C Tables 4.2.6.8 and 6.1.1.4'
Cu Cu 0.3201 1.2651 'International Tables Vol C Tables 4.2.6.8 and 6.1.1.4'
N N 0.0061 0.0033 'International Tables Vol C Tables 4.2.6.8 and 6.1.1.4'
S S 0.1246 0.1234 'International Tables Vol C Tables 4.2.6.8 and 6.1.1.4'
O O 0.0106 0.0060 'International Tables Vol C Tables 4.2.6.8 and 6.1.1.4'

loop_
_geom_angle_atom_site_label_1
_geom_angle_atom_site_label_2
_geom_angle_atom_site_label_3
_geom_angle
_geom_angle_site_symmetry_1
_geom_angle_site_symmetry_3
_geom_angle_publ_flag
N1' Cu1 N3 102.1(4) . 13_556 ?
N1' Cu1 N2 102.9(4) . . ?
N3 Cu1 N2 95.2(2) 13_556 . ?
C1' N1' Cu1 164.8(12) . . ?
C7 N2 C7 117.2(7) 10_556 . ?
C7 N2 Cu1 120.9(4) 10_556 . ?
C7 N2 Cu1 120.9(4) . . ?
C1 N3 C1 115.6(7) . 10_556 ?
C1 N3 Cu1 122.2(3) . 13_556 ?
C1 N3 Cu1 122.2(3) 10_556 13_556 ?
N3 C1 C2 124.2(6) . . ?
N3 C1 H1 117.9 . . ?
C2 C1 H1 117.9 . . ?
C1 C2 C3 119.7(6) . . ?
C1 C2 H2 120.1 . . ?
C3 C2 H2 120.1 . . ?
C2 C3 C2 116.4(7) 10_556 . ?
C2 C3 C4 121.6(3) 10_556 . ?
C2 C3 C4 121.6(3) . . ?
C8 C4 C3 125.1(7) . . ?
C8 C4 C5 123.3(6) . . ?
C3 C4 C5 111.6(7) . . ?
C6 C5 C6 117.3(7) 10_556 . ?
C6 C5 C4 121.3(4) 10_556 . ?
C6 C5 C4 121.3(4) . . ?
C5 C6 C7 119.1(6) . . ?
C5 C6 H6 120.5 . . ?
C7 C6 H6 120.5 . . ?
N2 C7 C6 123.5(6) . . ?
N2 C7 H7 118.2 . . ?
C6 C7 H7 118.2 . . ?
C4 C8 C20 127.8(6) . . ?
C4 C8 C9 128.6(6) . . ?
C20 C8 C9 103.6(7) . . ?
C10 C9 C14 119.1(8) . . ?
C10 C9 C8 132.5(9) . . ?
C14 C9 C8 108.4(7) . . ?
C9 C10 C11 121.3(11) . . ?
C9 C10 H10 119.4 . . ?
C11 C10 H10 119.4 . . ?
C12 C11 C10 119.4(12) . . ?
C12 C11 H11 120.3 . . ?
C10 C11 H11 120.3 . . ?
C13 C12 C11 121.2(11) . . ?
C13 C12 H12 119.4 . . ?
C11 C12 H12 119.4 . . ?
C12 C13 C14 118.6(9) . . ?
C12 C13 H13 120.7 . . ?
C14 C13 H13 120.7 . . ?
C9 C14 C13 120.5(8) . . ?
C9 C14 C15 109.7(6) . . ?
C13 C14 C15 129.9(8) . . ?
C20 C15 C16 123.0(8) . . ?
C20 C15 C14 108.2(6) . . ?
C16 C15 C14 128.8(8) . . ?
C17 C16 C15 117.5(10) . . ?
C17 C16 H16 121.2 . . ?
C15 C16 H16 121.2 . . ?
C18 C17 C16 119.7(10) . . ?
C18 C17 H17 120.2 . . ?
C16 C17 H17 120.2 . . ?
C17 C18 C19 122.5(10) . . ?
C17 C18 H18 118.7 . . ?
C19 C18 H18 118.7 . . ?
C18 C19 C20 118.2(9) . . ?
C18 C19 H19 120.9 . . ?
C20 C19 H19 120.9 . . ?
C15 C20 C19 119.1(7) . . ?
C15 C20 C8 110.0(6) . . ?
C19 C20 C8 130.9(8) . . ?
O1A S1A C1A 109(2) . . ?
O1A S1A C2A 104.6(15) . . ?
C1A S1A C2A 94(2) . . ?
S1A C1A H1AA 109.5 . . ?
S1A C1A H1AB 109.5 . . ?
H1AA C1A H1AB 109.5 . . ?
S1A C1A H1AC 109.5 . . ?
H1AA C1A H1AC 109.5 . . ?
H1AB C1A H1AC 109.5 . . ?
S1A C2A H2AA 109.5 . . ?
S1A C2A H2AB 109.5 . . ?
H2AA C2A H2AB 109.5 . . ?
S1A C2A H2AC 109.5 . . ?
H2AA C2A H2AC 109.5 . . ?
H2AB C2A H2AC 109.5 . . ?

loop_
_geom_bond_atom_site_label_1
_geom_bond_atom_site_label_2
_geom_bond_distance
_geom_bond_site_symmetry_2
_geom_bond_publ_flag
Cu1 N1' 1.846(12) . ?
Cu1 N3 2.174(6) 13_556 ?
Cu1 N2 2.237(7) . ?
N1' C1' 1.167(11) . ?
N2 C7 1.316(7) 10_556 ?
N2 C7 1.316(7) . ?
N3 C1 1.338(7) . ?
N3 C1 1.338(7) 10_556 ?
C1 C2 1.365(8) . ?
C1 H1 0.9500 . ?
C2 C3 1.390(7) . ?
C2 H2 0.9500 . ?
C3 C4 1.473(10) . ?
C4 C8 1.314(14) . ?
C4 C5 1.492(10) . ?
C5 C6 1.379(7) 10_556 ?
C5 C6 1.379(7) . ?
C6 C7 1.387(9) . ?
C6 H6 0.9500 . ?
C7 H7 0.9500 . ?
C8 C20 1.499(10) . ?
C8 C9 1.511(10) . ?
C9 C10 1.320(15) . ?
C9 C14 1.371(13) . ?
C10 C11 1.387(16) . ?
C10 H10 0.9500 . ?
C11 C12 1.351(16) . ?
C11 H11 0.9500 . ?
C12 C13 1.335(14) . ?
C12 H12 0.9500 . ?
C13 C14 1.402(12) . ?
C13 H13 0.9500 . ?
C14 C15 1.477(11) . ?
C15 C20 1.364(12) . ?
C15 C16 1.393(14) . ?
C16 C17 1.382(15) . ?
C16 H16 0.9500 . ?
C17 C18 1.375(15) . ?
C17 H17 0.9500 . ?
C18 C19 1.378(14) . ?
C18 H18 0.9500 . ?
C19 C20 1.392(11) . ?
C19 H19 0.9500 . ?
S1A O1A 1.50(2) . ?
S1A C1A 1.73(2) . ?
S1A C2A 1.73(2) . ?
C1A H1AA 0.9800 . ?
C1A H1AB 0.9800 . ?
C1A H1AC 0.9800 . ?
C2A H2AA 0.9800 . ?
C2A H2AB 0.9800 . ?
C2A H2AC 0.9800 . ?

loop_
_geom_torsion_atom_site_label_1
_geom_torsion_atom_site_label_2
_geom_torsion_atom_site_label_3
_geom_torsion_atom_site_label_4
_geom_torsion
_geom_torsion_site_symmetry_1
_geom_torsion_site_symmetry_2
_geom_torsion_site_symmetry_3
_geom_torsion_site_symmetry_4
_geom_torsion_publ_flag
N3 Cu1 N1' C1' 89(4) 13_556 . . . ?
N2 Cu1 N1' C1' -9(4) . . . . ?
C1 N3 C1 C2 -3.5(11) 10_556 . . . ?
Cu1 N3 C1 C2 177.1(5) 13_556 . . . ?
N3 C1 C2 C3 2.9(10) . . . . ?
C1 C2 C3 C2 -1.9(12) . . . 10_556 ?
C1 C2 C3 C4 -175.2(7) . . . . ?
C2 C3 C4 C8 93.5(7) 10_556 . . . ?
C2 C3 C4 C8 -93.5(7) . . . . ?
C2 C3 C4 C5 -86.5(7) 10_556 . . . ?
C2 C3 C4 C5 86.5(7) . . . . ?
C8 C4 C5 C6 -92.2(6) . . . 10_556 ?
C3 C4 C5 C6 87.8(6) . . . 10_556 ?
C8 C4 C5 C6 92.2(6) . . . . ?
C3 C4 C5 C6 -87.8(6) . . . . ?
C6 C5 C6 C7 -3.2(12) 10_556 . . . ?
C4 C5 C6 C7 172.5(6) . . . . ?
C7 N2 C7 C6 5.2(13) 10_556 . . . ?
Cu1 N2 C7 C6 -163.7(5) . . . . ?
C5 C6 C7 N2 -1.1(11) . . . . ?
C3 C4 C8 C20 0.0 . . . . ?
C5 C4 C8 C20 180.0 . . . . ?
C3 C4 C8 C9 180.0 . . . . ?
C5 C4 C8 C9 0.0 . . . . ?
C4 C8 C9 C10 0.0 . . . . ?
C20 C8 C9 C10 180.0 . . . . ?
C4 C8 C9 C14 180.0 . . . . ?
C20 C8 C9 C14 0.0 . . . . ?
C14 C9 C10 C11 0.0 . . . . ?
C8 C9 C10 C11 180.0 . . . . ?
C9 C10 C11 C12 0.0 . . . . ?
C10 C11 C12 C13 0.0 . . . . ?
C11 C12 C13 C14 0.0 . . . . ?
C10 C9 C14 C13 0.0 . . . . ?
C8 C9 C14 C13 180.0 . . . . ?
C10 C9 C14 C15 180.0 . . . . ?
C8 C9 C14 C15 0.0 . . . . ?
C12 C13 C14 C9 0.0 . . . . ?
C12 C13 C14 C15 180.0 . . . . ?
C9 C14 C15 C20 0.0 . . . . ?
C13 C14 C15 C20 180.0 . . . . ?
C9 C14 C15 C16 180.0 . . . . ?
C13 C14 C15 C16 0.0 . . . . ?
C20 C15 C16 C17 0.0 . . . . ?
C14 C15 C16 C17 180.0 . . . . ?
C15 C16 C17 C18 0.0 . . . . ?
C16 C17 C18 C19 0.0 . . . . ?
C17 C18 C19 C20 0.0 . . . . ?
C16 C15 C20 C19 0.0 . . . . ?
C14 C15 C20 C19 180.0 . . . . ?
C16 C15 C20 C8 180.0 . . . . ?
C14 C15 C20 C8 0.0 . . . . ?
C18 C19 C20 C15 0.0 . . . . ?
C18 C19 C20 C8 180.0 . . . . ?
C4 C8 C20 C15 180.0 . . . . ?
C9 C8 C20 C15 0.0 . . . . ?
C4 C8 C20 C19 0.0 . . . . ?
C9 C8 C20 C19 180.0 . . . . ?
